data_4348470
loop_
_publ_author_name
'Guillet, Jesse L.'
'Bhowmick, Indrani'
'Shores, Matthew P.'
'Daley, Christopher J. A.'
'Gembicky, Milan'
'Golen, James A.'
'Rheingold, Arnold L.'
'Doerrer, Linda H.'

_publ_section_title
;
 Thiocyanate-Ligated Heterobimetallic {PtM} Lantern Complexes Including a
 Ferromagnetically Coupled 1D Coordination Polymer.
;
_journal_issue 16
_journal_name_full 'Inorganic chemistry'
_journal_page_first 8099
_journal_page_last 8109
_journal_paper_doi 10.1021/acs.inorgchem.6b01182
_journal_volume 55
_journal_year 2016
_chemical_formula_moiety 'C9 H12 N O4 Pt S5 Zn, C10 H20 Na O5, C H2 Cl2'
_chemical_formula_sum 'C20 H34 Cl2 N Na O9 Pt S5 Zn'
_chemical_formula_weight 947.13
_space_group_crystal_system triclinic
_space_group_IT_number 2
_space_group_name_Hall '-P 1'
_space_group_name_H-M_alt 'P -1'
_atom_sites_solution_hydrogens geom
_audit_creation_date 2016-02-19
_audit_creation_method
;
Olex2 1.2
(compiled 2015.09.30 svn.r3233 for OlexSys, GUI svn.r5103)
;
_cell_angle_alpha 75.236(2)
_cell_angle_beta 72.7810(10)
_cell_angle_gamma 78.3630(10)
_cell_formula_units_Z 2
_cell_length_a 11.8803(8)
_cell_length_b 12.0317(8)
_cell_length_c 13.1799(6)
_cell_measurement_reflns_used 9970
_cell_measurement_temperature 173(2)
_cell_measurement_theta_max 26.400
_cell_measurement_theta_min 2.66
_cell_volume 1723.75(18)
_computing_cell_refinement 'Bruker SAINT'
_computing_data_collection 'Bruker APEX2'
_computing_data_reduction 'Bruker SAINT'
_computing_molecular_graphics 'Olex2 (Dolomanov et al., 2009)'
_computing_publication_material 'Olex2 (Dolomanov et al., 2009)'
_computing_structure_refinement 'XL (Sheldrick, 2008)'
_computing_structure_solution 'SHELXS-97 (Sheldrick, 2008)'
_diffrn_ambient_temperature 173.15
_diffrn_detector 'Bruker APEX-II CCD'
_diffrn_detector_area_resol_mean 7.9
_diffrn_detector_type 'CCD Area Detector'
_diffrn_measured_fraction_theta_full 0.999
_diffrn_measured_fraction_theta_max 0.998
_diffrn_measurement_device 'Kappa Four-Circle Diffractometer'
_diffrn_measurement_device_type 'Bruker APEX II Ultra'
_diffrn_measurement_method '\w and \f scans'
_diffrn_radiation_monochromator 'Double Bounce Multilayer Mirrors'
_diffrn_radiation_probe x-ray
_diffrn_radiation_type MoK\a
_diffrn_radiation_wavelength 0.71073
_diffrn_reflns_av_R_equivalents 0.0417
_diffrn_reflns_av_unetI/netI 0.0317
_diffrn_reflns_Laue_measured_fraction_full 0.999
_diffrn_reflns_Laue_measured_fraction_max 0.998
_diffrn_reflns_limit_h_max 14
_diffrn_reflns_limit_h_min -14
_diffrn_reflns_limit_k_max 15
_diffrn_reflns_limit_k_min -15
_diffrn_reflns_limit_l_max 16
_diffrn_reflns_limit_l_min -16
_diffrn_reflns_number 37698
_diffrn_reflns_point_group_measured_fraction_full 0.999
_diffrn_reflns_point_group_measured_fraction_max 0.998
_diffrn_reflns_theta_full 25.000
_diffrn_reflns_theta_max 26.438
_diffrn_reflns_theta_min 2.352
_diffrn_source 'Micro Focus Rotating Anode'
_diffrn_source_type 'Bruker TXS'
_diffrn_standards_number 0
_exptl_absorpt_coefficient_mu 5.262
_exptl_absorpt_correction_T_max 0.0932
_exptl_absorpt_correction_T_min 0.0531
_exptl_absorpt_correction_type multi-scan
_exptl_absorpt_process_details
;
SADABS-2008/1 (Bruker,2008) was used for absorption correction.
wR2(int) was 0.1050 before and 0.0495 after correction.
The Ratio of minimum to maximum transmission is 0.5697.
The \l/2 correction factor is 0.0015.
;
_exptl_crystal_colour blue
_exptl_crystal_colour_primary blue
_exptl_crystal_density_diffrn 1.825
_exptl_crystal_density_method 'not measured'
_exptl_crystal_description block
_exptl_crystal_F_000 932
_exptl_crystal_size_max 0.38
_exptl_crystal_size_mid 0.22
_exptl_crystal_size_min 0.15
_refine_diff_density_max 1.653
_refine_diff_density_min -1.661
_refine_diff_density_rms 0.139
_refine_ls_extinction_method none
_refine_ls_goodness_of_fit_ref 1.029
_refine_ls_hydrogen_treatment constr
_refine_ls_matrix_type full
_refine_ls_number_parameters 369
_refine_ls_number_reflns 7081
_refine_ls_number_restraints 36
_refine_ls_restrained_S_all 1.045
_refine_ls_R_factor_all 0.0457
_refine_ls_R_factor_gt 0.0373
_refine_ls_shift/su_max 0.009
_refine_ls_shift/su_mean 0.000
_refine_ls_structure_factor_coef Fsqd
_refine_ls_weighting_details 'w=1/[\s^2^(Fo^2^)+(0.0443P)^2^+8.7438P] where P=(Fo^2^+2Fc^2^)/3'
_refine_ls_weighting_scheme calc
_refine_ls_wR_factor_gt 0.0912
_refine_ls_wR_factor_ref 0.0972
_reflns_Friedel_coverage 0.000
_reflns_number_gt 6209
_reflns_number_total 7081
_reflns_threshold_expression 'I > 2\s(I)'
_cod_data_source_file ic6b01182_si_001.cif
_cod_data_source_block Compound_3_lhd397a
_cod_depositor_comments
;
The following automatic conversions were performed:

data item '_diffrn_radiation_probe' value 'X-ray' was changed to
'x-ray' in accordance with the
/home/saulius/struct/COD-crude-data/automatic-downloads/DataCite-retrospective/ACS/depositions/lib/dictionaries/cif_core.dic
dictionary named 'cif_core.dic' version 2.4.2 last updated on
2011-04-26.

Automatic conversion script
Id: cif_fix_values 6909 2019-04-08 15:41:33Z antanas 
;
_cod_database_code 4348470
_shelx_space_group_comment
;
The symmetry employed for this shelxl refinement is uniquely defined
by the following loop, which should always be used as a source of
symmetry information in preference to the above space-group names.
They are only intended as comments.
;
_shelx_estimated_absorpt_t_max 0.506
_shelx_estimated_absorpt_t_min 0.240
_olex2_refinement_description
;
1. Fixed Uiso
 At 1.2 times of:
  All C(H,H) groups
 At 1.5 times of:
  All C(H,H,H) groups
2. Restrained distances
 C11-C12 = C13-C14 = C15-C16 = C17-C18 = C19-C20
 1.5 with sigma of 0.001
 O5-C11 = O5-C20 = O6-C12 = O6-C13 = O7-C14 = O7-C15
 1.43 with sigma of 0.001
 O8-C16 = O8-C17 = O9-C18 = O9-C18
 1.43 with sigma of 0.001
 C11'-C12' = C13'-C14' = C15'-C16' = C17'-C18' = C19'-C20'
 1.5 with sigma of 0.001
 O5'-C11' = O5'-C20' = O6'-C12' = O6'-C13' = O7'-C14' = O7'-C15'
 1.43 with sigma of 0.001
 O8'-C16' = O8'-C17' = O9-C18' = O9'-C18'
 1.43 with sigma of 0.001
 O5-C12
 2 with sigma of 0.01
 C17'-O9' = C19-O5 = C11'-O6' = C16-O7 = O7'-C13'
 2 with sigma of 0.01
3. Uiso/Uaniso restraints and constraints
Uanis(C11) = Uanis(C11')
Uanis(C12) = Uanis(C12') = Uanis(C15) = Uanis(C15')
Uanis(C13) = Uanis(C13')
Uanis(C14) = Uanis(C14') = Uanis(C16) = Uanis(C16') = Uanis(C20) = Uanis(C20')
Uanis(C17) = Uanis(C17')
Uanis(C18) = Uanis(C18')
Uanis(C19) = Uanis(C19')
Uanis(O5) = Uanis(O5') = Uanis(O6) = Uanis(O6') = Uanis(O7) = Uanis(O7') =
Uanis(O8) = Uanis(O8') = Uanis(O9) = Uanis(O9')
4. Others
 Sof(O5')=Sof(O6')=Sof(O7')=Sof(O8')=Sof(O9')=Sof(C11')=Sof(H11C)=Sof(H11D)=
 Sof(C12')=Sof(H12C)=Sof(H12D)=Sof(C13')=Sof(H13C)=Sof(H13D)=Sof(C14')=
 Sof(H14C)=Sof(H14D)=Sof(C15')=Sof(H15C)=Sof(H15D)=Sof(C16')=Sof(H16C)=
 Sof(H16D)=Sof(C17')=Sof(H17C)=Sof(H17D)=Sof(C18')=Sof(H18C)=Sof(H18D)=
 Sof(C19')=Sof(H19C)=Sof(H19D)=Sof(C20')=Sof(H20C)=Sof(H20D)=1-FVAR(1)
 Sof(O5)=Sof(O6)=Sof(O7)=Sof(O8)=Sof(O9)=Sof(C11)=Sof(H11A)=Sof(H11B)=Sof(C12)=
 Sof(H12A)=Sof(H12B)=Sof(C13)=Sof(H13A)=Sof(H13B)=Sof(C14)=Sof(H14A)=Sof(H14B)=
 Sof(C15)=Sof(H15A)=Sof(H15B)=Sof(C16)=Sof(H16A)=Sof(H16B)=Sof(C17)=Sof(H17A)=
 Sof(H17B)=Sof(C18)=Sof(H18A)=Sof(H18B)=Sof(C19)=Sof(H19A)=Sof(H19B)=Sof(C20)=
 Sof(H20A)=Sof(H20B)=FVAR(1)
5.a Secondary CH2 refined with riding coordinates:
 C10(H10A,H10B), C11(H11A,H11B), C12(H12A,H12B), C13(H13A,H13B), C14(H14A,
 H14B), C15(H15A,H15B), C16(H16A,H16B), C17(H17A,H17B), C18(H18A,H18B),
 C19(H19A,H19B), C20(H20A,H20B), C11'(H11C,H11D), C12'(H12C,H12D), C13'(H13C,
 H13D), C14'(H14C,H14D), C15'(H15C,H15D), C16'(H16C,H16D), C17'(H17C,H17D),
 C18'(H18C,H18D), C19'(H19C,H19D), C20'(H20C,H20D)
5.b Idealised Me refined as rotating group:
 C2(H2A,H2B,H2C), C4(H4A,H4B,H4C), C6(H6A,H6B,H6C), C8(H8A,H8B,H8C)
;
_shelx_shelxl_version_number 2014/7
_olex2_submission_special_instructions 'No special instructions were received'

loop_
_space_group_symop_operation_xyz
'x, y, z'
'-x, -y, -z'

loop_
_atom_site_label
_atom_site_type_symbol
_atom_site_fract_x
_atom_site_fract_y
_atom_site_fract_z
_atom_site_U_iso_or_equiv
_atom_site_adp_type
_atom_site_occupancy
_atom_site_site_symmetry_order
_atom_site_calc_flag
_atom_site_refinement_flags_posn
_atom_site_refinement_flags_occupancy
_atom_site_disorder_assembly
_atom_site_disorder_group
Pt1 Pt 0.38156(2) 0.41605(2) 0.06173(2) 0.02709(8) Uani 1 1 d . . . .
Zn1 Zn 0.26700(5) 0.22836(5) 0.14382(5) 0.02447(14) Uani 1 1 d . . . .
Na1 Na -0.1195(2) -0.01231(19) 0.27167(17) 0.0301(5) Uani 1 1 d . . . .
Cl1 Cl 0.4516(3) 0.6757(3) 0.3931(3) 0.1026(10) Uani 1 1 d . . . .
Cl2 Cl 0.2614(2) 0.5359(2) 0.46591(19) 0.0818(7) Uani 1 1 d . . . .
S1 S 0.46975(14) 0.36488(14) 0.20582(13) 0.0378(3) Uani 1 1 d . . . .
S2 S 0.54045(12) 0.30938(13) -0.03895(12) 0.0321(3) Uani 1 1 d . . . .
S3 S 0.29349(14) 0.46194(13) -0.08258(12) 0.0338(3) Uani 1 1 d . . . .
S4 S 0.22248(13) 0.52459(12) 0.16172(13) 0.0337(3) Uani 1 1 d . . . .
S5 S 0.11252(14) -0.13499(13) 0.25434(14) 0.0366(3) Uani 1 1 d . . . .
O1 O 0.3959(4) 0.1639(4) 0.2321(3) 0.0349(9) Uani 1 1 d . . . .
O2 O 0.3816(3) 0.1677(3) 0.0076(3) 0.0283(8) Uani 1 1 d . . . .
O3 O 0.1498(3) 0.3135(3) 0.0478(3) 0.0317(9) Uani 1 1 d . . . .
O4 O 0.1622(4) 0.3173(3) 0.2653(3) 0.0326(9) Uani 1 1 d . . . .
O5 O -0.1860(8) 0.1847(8) 0.2235(6) 0.0694(10) Uani 0.598(4) 1 d D P A 1
O6 O -0.1213(8) 0.0878(7) 0.4008(6) 0.0694(10) Uani 0.598(4) 1 d D P A 1
O7 O -0.2270(8) -0.1079(6) 0.4441(8) 0.0694(10) Uani 0.598(4) 1 d D P A 1
O8 O -0.2006(8) -0.1715(9) 0.2585(6) 0.0694(10) Uani 0.598(4) 1 d D P A 1
O9 O -0.1574(9) 0.0252(8) 0.1010(9) 0.0694(10) Uani 0.598(4) 1 d D P A 1
O5' O -0.1354(13) 0.2443(12) 0.1823(7) 0.0694(10) Uani 0.402(4) 1 d D P A 2
O6' O -0.1734(12) 0.1197(8) 0.4527(8) 0.0694(10) Uani 0.402(4) 1 d D P A 2
O7' O -0.1870(12) -0.1619(9) 0.4818(9) 0.0694(10) Uani 0.402(4) 1 d D P A 2
O8' O -0.2906(10) -0.1738(12) 0.2490(10) 0.0694(10) Uani 0.402(4) 1 d D P A 2
O9' O -0.1213(12) 0.0164(11) 0.0738(11) 0.0694(10) Uani 0.402(4) 1 d D P A 2
N1 N 0.1862(4) 0.0841(4) 0.2009(4) 0.0291(10) Uani 1 1 d . . . .
C1 C 0.4523(5) 0.2215(6) 0.2595(5) 0.0366(14) Uani 1 1 d . . . .
C2 C 0.5145(6) 0.1624(7) 0.3489(6) 0.0532(19) Uani 1 1 d . . . .
H2A H 0.5880 0.1143 0.3191 0.080 Uiso 1 1 calc GR . . .
H2B H 0.4619 0.1134 0.4072 0.080 Uiso 1 1 calc GR . . .
H2C H 0.5337 0.2214 0.3781 0.080 Uiso 1 1 calc GR . . .
C3 C 0.4814(5) 0.1930(5) -0.0449(4) 0.0253(11) Uani 1 1 d . . . .
C4 C 0.5610(6) 0.1174(6) -0.1199(5) 0.0398(15) Uani 1 1 d . . . .
H4A H 0.5206 0.1129 -0.1734 0.060 Uiso 1 1 calc GR . . .
H4B H 0.5792 0.0394 -0.0777 0.060 Uiso 1 1 calc GR . . .
H4C H 0.6350 0.1505 -0.1575 0.060 Uiso 1 1 calc GR . . .
C5 C 0.1738(5) 0.3863(5) -0.0379(5) 0.0305(12) Uani 1 1 d . . . .
C6 C 0.0919(7) 0.4127(7) -0.1125(6) 0.0495(17) Uani 1 1 d . . . .
H6A H 0.0138 0.4495 -0.0768 0.074 Uiso 1 1 calc GR . . .
H6B H 0.0830 0.3404 -0.1289 0.074 Uiso 1 1 calc GR . . .
H6C H 0.1258 0.4653 -0.1802 0.074 Uiso 1 1 calc GR . . .
C7 C 0.1435(5) 0.4242(5) 0.2589(5) 0.0297(12) Uani 1 1 d . . . .
C8 C 0.0420(6) 0.4724(6) 0.3433(5) 0.0426(15) Uani 1 1 d . . . .
H8A H -0.0308 0.4427 0.3482 0.064 Uiso 1 1 calc GR . . .
H8B H 0.0302 0.5573 0.3226 0.064 Uiso 1 1 calc GR . . .
H8C H 0.0608 0.4485 0.4140 0.064 Uiso 1 1 calc GR . . .
C9 C 0.1552(5) -0.0058(5) 0.2236(4) 0.0271(11) Uani 1 1 d . . . .
C10 C 0.3562(8) 0.6121(8) 0.3544(7) 0.064(2) Uani 1 1 d . . . .
H10A H 0.3083 0.6732 0.3124 0.077 Uiso 1 1 calc R . . .
H10B H 0.4037 0.5585 0.3066 0.077 Uiso 1 1 calc R . . .
C11 C -0.1227(9) 0.2585(8) 0.2492(6) 0.041(2) Uani 0.598(4) 1 d D P A 1
H11A H -0.1525 0.3420 0.2295 0.049 Uiso 0.598(4) 1 calc R P A 1
H11B H -0.0355 0.2439 0.2194 0.049 Uiso 0.598(4) 1 calc R P A 1
C12 C -0.1628(10) 0.2081(7) 0.3684(6) 0.0469(17) Uani 0.598(4) 1 d D P A 1
H12A H -0.1359 0.2525 0.4085 0.056 Uiso 0.598(4) 1 calc R P A 1
H12B H -0.2509 0.2191 0.3903 0.056 Uiso 0.598(4) 1 calc R P A 1
C13 C -0.1768(10) 0.0381(7) 0.5108(6) 0.044(2) Uani 0.598(4) 1 d D P A 1
H13A H -0.2614 0.0723 0.5309 0.053 Uiso 0.598(4) 1 calc R P A 1
H13B H -0.1360 0.0522 0.5609 0.053 Uiso 0.598(4) 1 calc R P A 1
C14 C -0.1666(10) -0.0895(8) 0.5164(8) 0.0446(15) Uani 0.598(4) 1 d D P A 1
H14A H -0.0817 -0.1226 0.4958 0.054 Uiso 0.598(4) 1 calc R P A 1
H14B H -0.2022 -0.1291 0.5915 0.054 Uiso 0.598(4) 1 calc R P A 1
C15 C -0.2094(10) -0.2309(6) 0.4539(8) 0.0469(17) Uani 0.598(4) 1 d D P A 1
H15A H -0.2527 -0.2729 0.5252 0.056 Uiso 0.598(4) 1 calc R P A 1
H15B H -0.1246 -0.2646 0.4359 0.056 Uiso 0.598(4) 1 calc R P A 1
C16 C -0.2684(10) -0.2186(9) 0.3648(6) 0.0446(15) Uani 0.598(4) 1 d D P A 1
H16A H -0.2853 -0.2960 0.3651 0.054 Uiso 0.598(4) 1 calc R P A 1
H16B H -0.3456 -0.1682 0.3808 0.054 Uiso 0.598(4) 1 calc R P A 1
C17 C -0.2618(9) -0.1364(11) 0.1746(7) 0.048(2) Uani 0.598(4) 1 d D P A 1
H17A H -0.3339 -0.0803 0.1942 0.058 Uiso 0.598(4) 1 calc R P A 1
H17B H -0.2849 -0.2041 0.1596 0.058 Uiso 0.598(4) 1 calc R P A 1
C18 C -0.1712(13) -0.0810(9) 0.0789(9) 0.075(4) Uani 0.598(4) 1 d D P A 1
H18A H -0.0945 -0.1329 0.0688 0.090 Uiso 0.598(4) 1 calc R P A 1
H18B H -0.1986 -0.0654 0.0120 0.090 Uiso 0.598(4) 1 calc R P A 1
C19 C -0.1356(11) 0.1013(7) 0.1012(7) 0.045(2) Uani 0.598(4) 1 d D P A 1
H19A H -0.0730 0.1132 0.0320 0.054 Uiso 0.598(4) 1 calc R P A 1
H19B H -0.0913 0.0769 0.1579 0.054 Uiso 0.598(4) 1 calc R P A 1
C20 C -0.1828(13) 0.2246(7) 0.1109(6) 0.0446(15) Uani 0.598(4) 1 d D P A 1
H20A H -0.1259 0.2805 0.0706 0.054 Uiso 0.598(4) 1 calc R P A 1
H20B H -0.2619 0.2523 0.0962 0.054 Uiso 0.598(4) 1 calc R P A 1
C11' C -0.1715(14) 0.1813(12) 0.2918(7) 0.041(2) Uani 0.402(4) 1 d D P A 2
H11C H -0.1459 0.0976 0.2928 0.049 Uiso 0.402(4) 1 calc R P A 2
H11D H -0.2595 0.1934 0.3158 0.049 Uiso 0.402(4) 1 calc R P A 2
C12' C -0.1237(16) 0.2137(12) 0.3720(10) 0.0469(17) Uani 0.402(4) 1 d D P A 2
H12C H -0.0357 0.2050 0.3535 0.056 Uiso 0.402(4) 1 calc R P A 2
H12D H -0.1591 0.2911 0.3882 0.056 Uiso 0.402(4) 1 calc R P A 2
C13' C -0.1357(13) -0.0005(8) 0.4508(10) 0.044(2) Uani 0.402(4) 1 d D P A 2
H13C H -0.0496 -0.0183 0.4465 0.053 Uiso 0.402(4) 1 calc R P A 2
H13D H -0.1475 -0.0158 0.3845 0.053 Uiso 0.402(4) 1 calc R P A 2
C14' C -0.2010(17) -0.0802(11) 0.5481(8) 0.0446(15) Uani 0.402(4) 1 d D P A 2
H14C H -0.1590 -0.1086 0.6065 0.054 Uiso 0.402(4) 1 calc R P A 2
H14D H -0.2848 -0.0486 0.5774 0.054 Uiso 0.402(4) 1 calc R P A 2
C15' C -0.2472(14) -0.1473(12) 0.3991(11) 0.0469(17) Uani 0.402(4) 1 d D P A 2
H15C H -0.2112 -0.0860 0.3393 0.056 Uiso 0.402(4) 1 calc R P A 2
H15D H -0.3298 -0.1133 0.4295 0.056 Uiso 0.402(4) 1 calc R P A 2
C16' C -0.2580(19) -0.2393(11) 0.3455(11) 0.0446(15) Uani 0.402(4) 1 d D P A 2
H16C H -0.1814 -0.2903 0.3278 0.054 Uiso 0.402(4) 1 calc R P A 2
H16D H -0.3200 -0.2873 0.3925 0.054 Uiso 0.402(4) 1 calc R P A 2
C17' C -0.1902(13) -0.1187(14) 0.1814(10) 0.048(2) Uani 0.402(4) 1 d D P A 2
H17C H -0.1184 -0.1774 0.1805 0.058 Uiso 0.402(4) 1 calc R P A 2
H17D H -0.1814 -0.0582 0.2161 0.058 Uiso 0.402(4) 1 calc R P A 2
C18' C -0.191(2) -0.0636(12) 0.0658(11) 0.075(4) Uani 0.402(4) 1 d D P A 2
H18C H -0.1488 -0.1137 0.0133 0.090 Uiso 0.402(4) 1 calc R P A 2
H18D H -0.2706 -0.0280 0.0555 0.090 Uiso 0.402(4) 1 calc R P A 2
C19' C -0.2083(16) 0.1245(11) 0.0628(12) 0.045(2) Uani 0.402(4) 1 d D P A 2
H19C H -0.2876 0.1115 0.1121 0.054 Uiso 0.402(4) 1 calc R P A 2
H19D H -0.2158 0.1508 -0.0127 0.054 Uiso 0.402(4) 1 calc R P A 2
C20' C -0.1576(18) 0.2119(14) 0.0936(11) 0.0446(15) Uani 0.402(4) 1 d D P A 2
H20C H -0.0772 0.2091 0.0429 0.054 Uiso 0.402(4) 1 calc R P A 2
H20D H -0.2020 0.2851 0.0623 0.054 Uiso 0.402(4) 1 calc R P A 2

loop_
_atom_site_aniso_label
_atom_site_aniso_U_11
_atom_site_aniso_U_22
_atom_site_aniso_U_33
_atom_site_aniso_U_23
_atom_site_aniso_U_13
_atom_site_aniso_U_12
Pt1 0.02435(12) 0.02203(12) 0.03408(13) -0.00535(8) -0.00475(9) -0.00617(8)
Zn1 0.0228(3) 0.0233(3) 0.0259(3) -0.0042(2) -0.0038(2) -0.0048(2)
Na1 0.0321(12) 0.0312(12) 0.0285(11) -0.0054(9) -0.0105(9) -0.0049(9)
Cl1 0.0833(18) 0.138(3) 0.106(2) -0.0209(19) -0.0261(16) -0.0626(19)
Cl2 0.0955(18) 0.0846(17) 0.0643(13) -0.0083(12) 0.0007(12) -0.0514(15)
S1 0.0329(8) 0.0436(9) 0.0438(9) -0.0130(7) -0.0134(7) -0.0100(7)
S2 0.0230(7) 0.0293(7) 0.0402(8) -0.0069(6) -0.0001(6) -0.0074(6)
S3 0.0360(8) 0.0268(7) 0.0345(8) 0.0014(6) -0.0091(6) -0.0048(6)
S4 0.0308(7) 0.0254(7) 0.0437(8) -0.0110(6) -0.0045(6) -0.0043(6)
S5 0.0312(8) 0.0278(7) 0.0499(9) -0.0058(6) -0.0075(7) -0.0097(6)
O1 0.034(2) 0.034(2) 0.036(2) -0.0016(18) -0.0133(18) -0.0055(18)
O2 0.0252(19) 0.027(2) 0.030(2) -0.0062(16) -0.0015(16) -0.0059(16)
O3 0.026(2) 0.033(2) 0.035(2) -0.0025(17) -0.0085(17) -0.0049(17)
O4 0.033(2) 0.031(2) 0.032(2) -0.0095(17) -0.0019(17) -0.0058(17)
O5 0.053(3) 0.071(3) 0.077(3) -0.019(2) -0.002(2) -0.012(2)
O6 0.053(3) 0.071(3) 0.077(3) -0.019(2) -0.002(2) -0.012(2)
O7 0.053(3) 0.071(3) 0.077(3) -0.019(2) -0.002(2) -0.012(2)
O8 0.053(3) 0.071(3) 0.077(3) -0.019(2) -0.002(2) -0.012(2)
O9 0.053(3) 0.071(3) 0.077(3) -0.019(2) -0.002(2) -0.012(2)
O5' 0.053(3) 0.071(3) 0.077(3) -0.019(2) -0.002(2) -0.012(2)
O6' 0.053(3) 0.071(3) 0.077(3) -0.019(2) -0.002(2) -0.012(2)
O7' 0.053(3) 0.071(3) 0.077(3) -0.019(2) -0.002(2) -0.012(2)
O8' 0.053(3) 0.071(3) 0.077(3) -0.019(2) -0.002(2) -0.012(2)
O9' 0.053(3) 0.071(3) 0.077(3) -0.019(2) -0.002(2) -0.012(2)
N1 0.029(2) 0.028(3) 0.028(2) -0.0046(19) -0.0020(19) -0.008(2)
C1 0.026(3) 0.048(4) 0.034(3) -0.006(3) -0.007(2) -0.005(3)
C2 0.038(4) 0.074(5) 0.046(4) -0.001(4) -0.019(3) -0.006(4)
C3 0.022(3) 0.023(3) 0.026(3) -0.001(2) -0.006(2) 0.000(2)
C4 0.032(3) 0.035(3) 0.045(4) -0.013(3) 0.004(3) -0.001(3)
C5 0.028(3) 0.028(3) 0.036(3) -0.010(2) -0.012(2) 0.002(2)
C6 0.051(4) 0.051(4) 0.052(4) -0.003(3) -0.030(4) -0.005(3)
C7 0.025(3) 0.036(3) 0.031(3) -0.012(2) -0.007(2) -0.003(2)
C8 0.037(3) 0.050(4) 0.040(4) -0.018(3) -0.001(3) -0.006(3)
C9 0.021(3) 0.032(3) 0.025(3) -0.003(2) -0.006(2) -0.001(2)
C10 0.077(6) 0.065(5) 0.053(5) -0.009(4) -0.007(4) -0.035(5)
C11 0.051(6) 0.028(4) 0.052(6) -0.018(4) -0.016(5) -0.004(4)
C12 0.053(5) 0.037(3) 0.063(4) -0.013(3) -0.019(4) -0.024(3)
C13 0.050(6) 0.065(7) 0.022(4) -0.005(4) -0.012(4) -0.019(5)
C14 0.057(4) 0.044(3) 0.027(3) -0.008(2) -0.002(3) -0.010(3)
C15 0.053(5) 0.037(3) 0.063(4) -0.013(3) -0.019(4) -0.024(3)
C16 0.057(4) 0.044(3) 0.027(3) -0.008(2) -0.002(3) -0.010(3)
C17 0.055(7) 0.064(6) 0.036(5) -0.011(4) -0.017(5) -0.021(5)
C18 0.108(10) 0.089(8) 0.058(6) -0.016(6) -0.055(6) -0.029(7)
C19 0.067(7) 0.035(5) 0.028(5) 0.008(4) -0.018(4) -0.003(5)
C20 0.057(4) 0.044(3) 0.027(3) -0.008(2) -0.002(3) -0.010(3)
C11' 0.051(6) 0.028(4) 0.052(6) -0.018(4) -0.016(5) -0.004(4)
C12' 0.053(5) 0.037(3) 0.063(4) -0.013(3) -0.019(4) -0.024(3)
C13' 0.050(6) 0.065(7) 0.022(4) -0.005(4) -0.012(4) -0.019(5)
C14' 0.057(4) 0.044(3) 0.027(3) -0.008(2) -0.002(3) -0.010(3)
C15' 0.053(5) 0.037(3) 0.063(4) -0.013(3) -0.019(4) -0.024(3)
C16' 0.057(4) 0.044(3) 0.027(3) -0.008(2) -0.002(3) -0.010(3)
C17' 0.055(7) 0.064(6) 0.036(5) -0.011(4) -0.017(5) -0.021(5)
C18' 0.108(10) 0.089(8) 0.058(6) -0.016(6) -0.055(6) -0.029(7)
C19' 0.067(7) 0.035(5) 0.028(5) 0.008(4) -0.018(4) -0.003(5)
C20' 0.057(4) 0.044(3) 0.027(3) -0.008(2) -0.002(3) -0.010(3)

loop_
_atom_type_symbol
_atom_type_description
_atom_type_scat_dispersion_real
_atom_type_scat_dispersion_imag
_atom_type_scat_source
C C 0.0033 0.0016 'International Tables Vol C Tables 4.2.6.8 and 6.1.1.4'
H H 0.0000 0.0000 'International Tables Vol C Tables 4.2.6.8 and 6.1.1.4'
Cl Cl 0.1484 0.1585 'International Tables Vol C Tables 4.2.6.8 and 6.1.1.4'
N N 0.0061 0.0033 'International Tables Vol C Tables 4.2.6.8 and 6.1.1.4'
Na Na 0.0362 0.0249 'International Tables Vol C Tables 4.2.6.8 and 6.1.1.4'
O O 0.0106 0.0060 'International Tables Vol C Tables 4.2.6.8 and 6.1.1.4'
Pt Pt -1.7033 8.3905 'International Tables Vol C Tables 4.2.6.8 and 6.1.1.4'
S S 0.1246 0.1234 'International Tables Vol C Tables 4.2.6.8 and 6.1.1.4'
Zn Zn 0.2839 1.4301 'International Tables Vol C Tables 4.2.6.8 and 6.1.1.4'

loop_
_geom_angle_atom_site_label_1
_geom_angle_atom_site_label_2
_geom_angle_atom_site_label_3
_geom_angle
S1 Pt1 Zn1 89.83(4)
S1 Pt1 S3 178.43(5)
S1 Pt1 S4 89.99(6)
S2 Pt1 Zn1 90.60(4)
S2 Pt1 S1 90.22(6)
S2 Pt1 S3 88.89(5)
S2 Pt1 S4 179.50(5)
S3 Pt1 Zn1 88.88(4)
S4 Pt1 Zn1 89.85(4)
S4 Pt1 S3 90.91(6)
O1 Zn1 Pt1 85.72(11)
O1 Zn1 O2 91.09(16)
O2 Zn1 Pt1 84.17(10)
O3 Zn1 Pt1 86.35(11)
O3 Zn1 O1 172.06(16)
O3 Zn1 O2 88.51(15)
O3 Zn1 O4 88.39(16)
O4 Zn1 Pt1 86.07(11)
O4 Zn1 O1 90.66(17)
O4 Zn1 O2 169.93(15)
N1 Zn1 Pt1 177.61(14)
N1 Zn1 O1 93.90(18)
N1 Zn1 O2 93.47(17)
N1 Zn1 O3 94.03(18)
N1 Zn1 O4 96.30(17)
S5 Na1 O5' 116.0(3)
S5 Na1 O7' 87.0(3)
S5 Na1 C16 100.1(2)
S5 Na1 C18 97.8(3)
O5 Na1 S5 131.3(2)
O5 Na1 O7 114.8(3)
O5 Na1 O8 127.9(3)
O5 Na1 O9 71.3(3)
O5 Na1 C16 128.6(3)
O5 Na1 C18 95.6(3)
O6 Na1 S5 97.6(2)
O6 Na1 O5 67.9(3)
O6 Na1 O7 71.5(3)
O6 Na1 O8 139.4(3)
O6 Na1 O9 139.2(3)
O6 Na1 C16 113.5(2)
O6 Na1 C18 162.5(4)
O7 Na1 S5 102.5(2)
O7 Na1 C16 42.15(18)
O7 Na1 C18 112.8(3)
O8 Na1 S5 94.0(2)
O8 Na1 O7 68.0(3)
O8 Na1 C16 25.92(16)
O8 Na1 C18 47.0(2)
O9 Na1 S5 107.6(3)
O9 Na1 O7 130.3(3)
O9 Na1 O8 71.2(3)
O9 Na1 C16 93.5(2)
O9 Na1 C18 25.7(2)
O7' Na1 O5' 136.4(3)
O9' Na1 S5 97.5(4)
O9' Na1 O5' 73.9(3)
O9' Na1 O7' 142.7(3)
C18 Na1 C16 71.5(2)
C1 S1 Pt1 104.6(2)
C3 S2 Pt1 103.90(19)
C5 S3 Pt1 105.1(2)
C7 S4 Pt1 105.0(2)
C9 S5 Na1 85.1(2)
C1 O1 Zn1 126.7(4)
C3 O2 Zn1 128.5(4)
C5 O3 Zn1 126.0(4)
C7 O4 Zn1 127.0(4)
C11 O5 Na1 114.0(6)
C11 O5 C20 106.8(8)
C20 O5 Na1 114.0(5)
C12 O6 Na1 110.3(6)
C13 O6 Na1 115.9(6)
C13 O6 C12 113.7(7)
C14 O7 Na1 102.6(6)
C15 O7 Na1 111.7(7)
C15 O7 C14 104.8(7)
C16 O8 Na1 107.5(6)
C17 O8 Na1 109.9(7)
C17 O8 C16 116.6(8)
C18 O9 Na1 109.2(8)
C19 O9 Na1 78.5(8)
C19 O9 C18 168.0(12)
C11' O5' Na1 49.9(7)
C11' O5' C20' 122.1(12)
C20' O5' Na1 82.4(9)
C12' O6' C13' 125.1(12)
C14' O7' Na1 98.9(6)
C14' O7' C15' 125.1(13)
C15' O7' Na1 57.1(7)
C17' O8' C16' 106.8(12)
C18' O9' Na1 108.8(7)
C18' O9' C19' 98.9(11)
C19' O9' Na1 100.5(9)
C9 N1 Zn1 169.7(5)
O1 C1 S1 126.4(5)
O1 C1 C2 118.3(6)
C2 C1 S1 115.3(5)
C1 C2 H2A 109.5
C1 C2 H2B 109.5
C1 C2 H2C 109.5
H2A C2 H2B 109.5
H2A C2 H2C 109.5
H2B C2 H2C 109.5
O2 C3 S2 125.3(4)
O2 C3 C4 119.3(5)
C4 C3 S2 115.4(4)
C3 C4 H4A 109.5
C3 C4 H4B 109.5
C3 C4 H4C 109.5
H4A C4 H4B 109.5
H4A C4 H4C 109.5
H4B C4 H4C 109.5
O3 C5 S3 126.1(4)
O3 C5 C6 118.3(5)
C6 C5 S3 115.6(5)
C5 C6 H6A 109.5
C5 C6 H6B 109.5
C5 C6 H6C 109.5
H6A C6 H6B 109.5
H6A C6 H6C 109.5
H6B C6 H6C 109.5
O4 C7 S4 126.1(4)
O4 C7 C8 118.3(5)
C8 C7 S4 115.7(5)
C7 C8 H8A 109.5
C7 C8 H8B 109.5
C7 C8 H8C 109.5
H8A C8 H8B 109.5
H8A C8 H8C 109.5
H8B C8 H8C 109.5
N1 C9 S5 179.1(6)
Cl1 C10 H10A 109.3
Cl1 C10 H10B 109.3
Cl2 C10 Cl1 111.8(5)
Cl2 C10 H10A 109.3
Cl2 C10 H10B 109.3
H10A C10 H10B 107.9
O5 C11 H11A 113.3
O5 C11 H11B 113.3
O5 C11 C12 91.7(4)
H11A C11 H11B 110.7
C12 C11 H11A 113.3
C12 C11 H11B 113.3
O6 C12 C11 115.3(8)
O6 C12 H12A 108.4
O6 C12 H12B 108.4
C11 C12 H12A 108.4
C11 C12 H12B 108.4
H12A C12 H12B 107.5
O6 C13 H13A 110.5
O6 C13 H13B 110.5
O6 C13 C14 106.1(8)
H13A C13 H13B 108.7
C14 C13 H13A 110.5
C14 C13 H13B 110.5
O7 C14 C13 109.5(7)
O7 C14 H14A 109.8
O7 C14 H14B 109.8
C13 C14 H14A 109.8
C13 C14 H14B 109.8
H14A C14 H14B 108.2
O7 C15 H15A 113.4
O7 C15 H15B 113.4
O7 C15 C16 91.3(5)
H15A C15 H15B 110.7
C16 C15 H15A 113.4
C16 C15 H15B 113.4
Na1 C16 H16A 152.3
Na1 C16 H16B 94.3
O8 C16 Na1 46.5(5)
O8 C16 C15 114.7(8)
O8 C16 H16A 108.6
O8 C16 H16B 108.6
C15 C16 Na1 79.1(5)
C15 C16 H16A 108.6
C15 C16 H16B 108.6
H16A C16 H16B 107.6
O8 C17 H17A 111.2
O8 C17 H17B 111.2
O8 C17 C18 103.0(9)
H17A C17 H17B 109.1
C18 C17 H17A 111.2
C18 C17 H17B 111.2
Na1 C18 H18A 89.9
Na1 C18 H18B 154.5
O9 C18 Na1 45.1(6)
O9 C18 C17 107.1(9)
O9 C18 H18A 110.3
O9 C18 H18B 110.3
C17 C18 Na1 77.9(6)
C17 C18 H18A 110.3
C17 C18 H18B 110.3
H18A C18 H18B 108.5
O9 C19 H19A 100.7
O9 C19 H19B 100.7
O9 C19 C20 144.8(15)
H19A C19 H19B 104.4
C20 C19 H19A 100.7
C20 C19 H19B 100.7
O5 C20 C19 85.7(4)
O5 C20 H20A 114.4
O5 C20 H20B 114.4
C19 C20 H20A 114.4
C19 C20 H20B 114.4
H20A C20 H20B 111.5
O5' C11' H11C 108.5
O5' C11' H11D 108.5
O5' C11' C12' 115.2(10)
H11C C11' H11D 107.5
C12' C11' H11C 108.5
C12' C11' H11D 108.5
O6' C12' C11' 89.1(5)
O6' C12' H12C 113.8
O6' C12' H12D 113.8
C11' C12' H12C 113.8
C11' C12' H12D 113.8
H12C C12' H12D 111.0
O6' C13' H13C 108.9
O6' C13' H13D 108.9
O6' C13' C14' 113.5(10)
H13C C13' H13D 107.7
C14' C13' H13C 108.9
C14' C13' H13D 108.9
O7' C14' C13' 89.2(5)
O7' C14' H14C 113.8
O7' C14' H14D 113.8
C13' C14' H14C 113.8
C13' C14' H14D 113.8
H14C C14' H14D 111.0
O7' C15' H15C 105.6
O7' C15' H15D 105.6
O7' C15' C16' 127.0(12)
H15C C15' H15D 106.1
C16' C15' H15C 105.6
C16' C15' H15D 105.6
O8' C16' C15' 103.1(11)
O8' C16' H16C 111.1
O8' C16' H16D 111.1
C15' C16' H16C 111.1
C15' C16' H16D 111.1
H16C C16' H16D 109.1
O8' C17' H17C 107.8
O8' C17' H17D 107.8
O8' C17' C18' 117.8(13)
H17C C17' H17D 107.2
C18' C17' H17C 107.8
C18' C17' H17D 107.8
O9' C18' C17' 86.0(5)
O9' C18' H18C 114.3
O9' C18' H18D 114.3
C17' C18' H18C 114.3
C17' C18' H18D 114.3
H18C C18' H18D 111.5
O9' C19' H19C 110.8
O9' C19' H19D 110.8
O9' C19' C20' 104.8(13)
H19C C19' H19D 108.9
C20' C19' H19C 110.8
C20' C19' H19D 110.8
O5' C20' C19' 144.2(14)
O5' C20' H20C 100.9
O5' C20' H20D 100.9
C19' C20' H20C 100.9
C19' C20' H20D 100.9
H20C C20' H20D 104.4

loop_
_geom_bond_atom_site_label_1
_geom_bond_atom_site_label_2
_geom_bond_distance
Pt1 Zn1 2.6917(6)
Pt1 S1 2.3249(16)
Pt1 S2 2.3191(14)
Pt1 S3 2.3296(15)
Pt1 S4 2.3283(15)
Zn1 O1 2.102(4)
Zn1 O2 2.105(4)
Zn1 O3 2.097(4)
Zn1 O4 2.101(4)
Zn1 N1 2.020(5)
Na1 S5 2.826(3)
Na1 O5 2.328(10)
Na1 O6 2.316(10)
Na1 O7 2.379(10)
Na1 O8 2.375(10)
Na1 O9 2.339(11)
Na1 O5' 3.000(13)
Na1 O7' 2.877(12)
Na1 O9' 2.548(14)
Na1 C16 3.120(9)
Na1 C18 3.117(10)
Cl1 C10 1.739(8)
Cl2 C10 1.737(8)
S1 C1 1.719(7)
S2 C3 1.715(6)
S3 C5 1.718(6)
S4 C7 1.714(6)
S5 C9 1.647(6)
O1 C1 1.232(7)
O2 C3 1.238(6)
O3 C5 1.237(7)
O4 C7 1.245(7)
O5 C11 1.4295(10)
O5 C20 1.4304(10)
O6 C12 1.4300(10)
O6 C13 1.4299(10)
O7 C14 1.4307(10)
O7 C15 1.4297(10)
O8 C16 1.4302(10)
O8 C17 1.4300(10)
O9 C18 1.4300(7)
O9 C19 1.002(11)
O5' C11' 1.4302(10)
O5' C20' 1.4304(10)
O6' C12' 1.4298(10)
O6' C13' 1.4301(10)
O7' C14' 1.4299(10)
O7' C15' 1.4299(10)
O8' C16' 1.4301(10)
O8' C17' 1.4299(10)
O9' C18' 1.4302(10)
O9' C19' 1.49(2)
N1 C9 1.151(7)
C1 C2 1.523(9)
C2 H2A 0.9800
C2 H2B 0.9800
C2 H2C 0.9800
C3 C4 1.503(8)
C4 H4A 0.9800
C4 H4B 0.9800
C4 H4C 0.9800
C5 C6 1.516(8)
C6 H6A 0.9800
C6 H6B 0.9800
C6 H6C 0.9800
C7 C8 1.510(8)
C8 H8A 0.9800
C8 H8B 0.9800
C8 H8C 0.9800
C10 H10A 0.9900
C10 H10B 0.9900
C11 H11A 0.9900
C11 H11B 0.9900
C11 C12 1.4995(10)
C12 H12A 0.9900
C12 H12B 0.9900
C13 H13A 0.9900
C13 H13B 0.9900
C13 C14 1.5000(10)
C14 H14A 0.9900
C14 H14B 0.9900
C15 H15A 0.9900
C15 H15B 0.9900
C15 C16 1.4995(10)
C16 H16A 0.9900
C16 H16B 0.9900
C17 H17A 0.9900
C17 H17B 0.9900
C17 C18 1.4999(10)
C18 H18A 0.9900
C18 H18B 0.9900
C19 H19A 0.9900
C19 H19B 0.9900
C19 C20 1.4996(10)
C20 H20A 0.9900
C20 H20B 0.9900
C11' H11C 0.9900
C11' H11D 0.9900
C11' C12' 1.4997(10)
C12' H12C 0.9900
C12' H12D 0.9900
C13' H13C 0.9900
C13' H13D 0.9900
C13' C14' 1.4996(10)
C14' H14C 0.9900
C14' H14D 0.9900
C15' H15C 0.9900
C15' H15D 0.9900
C15' C16' 1.5000(10)
C16' H16C 0.9900
C16' H16D 0.9900
C17' H17C 0.9900
C17' H17D 0.9900
C17' C18' 1.4999(10)
C18' H18C 0.9900
C18' H18D 0.9900
C19' H19C 0.9900
C19' H19D 0.9900
C19' C20' 1.5000(10)
C20' H20C 0.9900
C20' H20D 0.9900

loop_
_geom_torsion_atom_site_label_1
_geom_torsion_atom_site_label_2
_geom_torsion_atom_site_label_3
_geom_torsion_atom_site_label_4
_geom_torsion
Pt1 S1 C1 O1 -5.7(6)
Pt1 S1 C1 C2 173.8(4)
Pt1 S2 C3 O2 -9.3(5)
Pt1 S2 C3 C4 171.4(4)
Pt1 S3 C5 O3 -7.5(6)
Pt1 S3 C5 C6 172.9(4)
Pt1 S4 C7 O4 -6.8(6)
Pt1 S4 C7 C8 173.5(4)
Zn1 O1 C1 S1 -17.7(8)
Zn1 O1 C1 C2 162.8(4)
Zn1 O2 C3 S2 -15.4(7)
Zn1 O2 C3 C4 163.9(4)
Zn1 O3 C5 S3 -17.1(7)
Zn1 O3 C5 C6 162.5(4)
Zn1 O4 C7 S4 -15.1(7)
Zn1 O4 C7 C8 164.6(4)
Na1 O5 C11 C12 -62.7(7)
Na1 O5 C20 C19 0.4(10)
Na1 O6 C12 C11 -37.9(10)
Na1 O6 C13 C14 26.2(10)
Na1 O7 C14 C13 61.8(9)
Na1 O7 C15 C16 -64.2(7)
Na1 O8 C16 C15 -43.8(10)
Na1 O8 C17 C18 51.6(9)
Na1 O9 C18 C17 51.9(12)
Na1 O9 C19 C20 -105.8(17)
Na1 O5' C11' C12' 127.2(17)
Na1 O5' C20' C19' 29(3)
Na1 O7' C14' C13' -14.8(11)
Na1 O7' C15' C16' 118.4(19)
Na1 O9' C18' C17' -10.1(14)
Na1 O9' C19' C20' 57.1(11)
O5 C11 C12 O6 64.0(11)
O6 C13 C14 O7 -60.7(12)
O7 C15 C16 Na1 40.5(6)
O7 C15 C16 O8 71.2(11)
O8 C17 C18 Na1 -35.1(7)
O8 C17 C18 O9 -69.8(13)
O9 C19 C20 O5 94.9(19)
O5' C11' C12' O6' -173.3(14)
O6' C13' C14' O7' 148.9(13)
O7' C15' C16' O8' -161.9(15)
O8' C17' C18' O9' 149.6(16)
O9' C19' C20' O5' -71(3)
C11 O5 C20 C19 127.3(10)
C12 O6 C13 C14 155.6(9)
C13 O6 C12 C11 -170.1(9)
C14 O7 C15 C16 -174.6(9)
C15 O7 C14 C13 178.7(9)
C16 O8 C17 C18 174.4(9)
C17 O8 C16 Na1 -124.0(11)
C17 O8 C16 C15 -167.8(10)
C18 O9 C19 C20 123(6)
C19 O9 C18 Na1 129(7)
C19 O9 C18 C17 -179(100)
C20 O5 C11 C12 170.4(8)
C11' O5' C20' C19' -2(4)
C12' O6' C13' C14' 177.9(13)
C13' O6' C12' C11' 66.3(17)
C14' O7' C15' C16' -164.8(15)
C15' O7' C14' C13' -70.7(17)
C16' O8' C17' C18' 168.1(15)
C17' O8' C16' C15' 67.6(17)
C18' O9' C19' C20' 168.2(12)
C19' O9' C18' C17' -114.4(13)
C20' O5' C11' C12' 170.0(16)
